data_4323640
loop_
_publ_author_name
'Kenneth Van Langenberg'
'Stuart R. Batten'
'Kevin J. Berry'
'David C. R. Hockless'
'Boujemaa Moubaraki'
'Keith S. Murray'

_publ_contact_author 'Dr. Keith S. Murray'
_publ_contact_author_email Keith.S.Murray@sci.monash.edu.au
_publ_section_title
;
 Structure and Magnetism of a Bimetallic Pentanuclear Cluster
 [(Ni(bpm)2)3(Fe(CN)6)2].7H2O (bpm = Bis(1-pyrazolyl)methane)). The Role
 of the Hydrogen-Bonded 7H2O "Cluster" in Long-Range Magnetic Ordering
;
_journal_name_full 'Inorganic Chemistry'
_journal_page_first 5006
_journal_page_last 5015
_journal_paper_doi 10.1021/ic970160k
_journal_volume 36
_journal_year 1997
_chemical_formula_moiety 'C54 H55 Fe2 N36 O7 Ni3 '
_chemical_formula_sum 'C54 H55 Fe2 N36 Ni3 O7'
_chemical_formula_weight 1608.06
_space_group_IT_number 96
_symmetry_cell_setting tetragonal
_symmetry_Int_Tables_number 96
_symmetry_space_group_name_Hall 'P 4nw 2abw'
_symmetry_space_group_name_H-M 'P 43 21 2'
_audit_creation_date 1996-07-22
_audit_creation_method 'by teXsan v1.7'
_audit_update_record
;
?
;
_cell_angle_alpha 90
_cell_angle_beta 90
_cell_angle_gamma 90
_cell_formula_units_Z 4
_cell_length_a 12.888(2)
_cell_length_b 12.8881
_cell_length_c 42.927(2)
_cell_measurement_reflns_used 23
_cell_measurement_temperature 296.2
_cell_measurement_theta_max 25.7
_cell_measurement_theta_min 10.9
_cell_volume 7130.3(12)
_computing_cell_refinement 'MSC/AFC Diffractometer Control'
_computing_data_collection 'MSC/AFC Diffractometer Control'
_computing_data_reduction 'teXsan (MSC, 1995)'
_computing_publication_material 'teXsan (MSC, 1995)'
_computing_structure_refinement 'teXsan (MSC, 1995)'
_computing_structure_solution
;
SIR92 (Altomare, et. al. 1993)
;
_diffrn_ambient_temperature 296.2
_diffrn_measurement_device 'Rigaku AFC6R Diffractometer'
_diffrn_measurement_method \w-2\q
_diffrn_orient_matrix_UB_11 0.03188
_diffrn_orient_matrix_UB_12 0.02310
_diffrn_orient_matrix_UB_13 -0.02007
_diffrn_orient_matrix_UB_21 0.00697
_diffrn_orient_matrix_UB_22 0.07195
_diffrn_orient_matrix_UB_23 0.00846
_diffrn_orient_matrix_UB_31 0.07039
_diffrn_orient_matrix_UB_32 -0.01759
_diffrn_orient_matrix_UB_33 0.00825
_diffrn_radiation_detector 'scintillation counter'
_diffrn_radiation_monochromator graphite
_diffrn_radiation_source 'Rigaku rotating anode'
_diffrn_radiation_type 'Cu K\a'
_diffrn_radiation_wavelength 1.5418
_diffrn_reflns_av_R_equivalents 0.11630
_diffrn_reflns_limit_h_max 14
_diffrn_reflns_limit_h_min 0
_diffrn_reflns_limit_k_max 14
_diffrn_reflns_limit_k_min 0
_diffrn_reflns_limit_l_max 48
_diffrn_reflns_limit_l_min 0
_diffrn_reflns_number 5971
_diffrn_reflns_reduction_process 'Lp corrections applied'
_diffrn_reflns_theta_max 60.08
_diffrn_reflns_theta_min 2.06
_diffrn_standards_decay_% -0.86
_diffrn_standards_interval_count 150
_diffrn_standards_number 3
_exptl_absorpt_coefficient_mu 4.686
_exptl_absorpt_correction_T_max 1.000
_exptl_absorpt_correction_T_min 0.902
_exptl_absorpt_correction_type
;
\y scans (North,Phillips & Matthews, 1968)
;
_exptl_crystal_colour orange
_exptl_crystal_density_diffrn 1.498
_exptl_crystal_density_meas ?
_exptl_crystal_description prism
_exptl_crystal_F_000 3292.00
_exptl_crystal_size_max 0.12
_exptl_crystal_size_mid 0.12
_exptl_crystal_size_min 0.10
_refine_diff_density_max 0.34
_refine_diff_density_min -0.35
_refine_ls_extinction_coef 0.00000002(3)
_refine_ls_extinction_expression 'equ(3) Acta Cryst.(1968) A24, p213.'
_refine_ls_extinction_method 'Zachariasen (1967)'
_refine_ls_goodness_of_fit_all 1.304
_refine_ls_goodness_of_fit_obs 1.549
_refine_ls_hydrogen_treatment noref
_refine_ls_matrix_type full
_refine_ls_number_constraints 0
_refine_ls_number_parameters 326
_refine_ls_number_reflns 1404
_refine_ls_number_restraints 0
_refine_ls_R_factor_all 0.1715
_refine_ls_R_factor_obs 0.0468
_refine_ls_shift/esd_max 0.0000
_refine_ls_shift/esd_mean 0.0000
_refine_ls_structure_factor_coef F
_refine_ls_weighting_details 'w = 1/[\s^2^(Fo) + 0.00002|Fo|^2^]'
_refine_ls_weighting_scheme calc
_refine_ls_wR_factor_all 0.0517
_refine_ls_wR_factor_obs 0.0380
_reflns_number_observed 1404
_reflns_number_total 3197
_reflns_observed_criterion >3.00\s(I)
_cod_data_source_file ic970160k.cif
_cod_data_source_block mur23
_cod_depositor_comments
;
The following automatic conversions were performed:

'_exptl_crystal_density_meas' value 'not measured' was changed to '?'
- the value is perceived as not measured.

Automatic conversion script
Id: cif_fix_values 3008 2015-01-20 13:52:24Z robertas 

The following automatic conversions were performed:

'_refine_ls_weighting_scheme' value 'w = 1/[\s^2^(Fo) +
0.00002|Fo|^2^]' was changed to 'calc'. New tag
'_refine_ls_weighting_details' was created. The value of the new tag
was set to 'w = 1/[\s^2^(Fo) + 0.00002|Fo|^2^]'.

Automatic conversion script
Id: cif_fix_values 3143 2015-03-26 13:38:13Z robertas 
;
_cod_original_cell_volume 7130(3)
_cod_original_sg_symbol_H-M 'P 43 21 2 '
_cod_original_formula_sum 'C54 H55 Fe2 N36 O7 Ni3 '
_cod_database_code 4323640

loop_
_symmetry_equiv_pos_as_xyz
'   +x,   +y,   +z'
'   -x,   -y,1/2+z'
1/2-y,1/2+x,3/4+z
1/2+y,1/2-x,1/4+z
'   +y,   +x,   -z'
'   -y,   -x,1/2-z'
1/2-x,1/2+y,3/4-z
1/2+x,1/2-y,1/4-z

loop_
_atom_site_aniso_label
_atom_site_aniso_U_11
_atom_site_aniso_U_22
_atom_site_aniso_U_33
_atom_site_aniso_U_12
_atom_site_aniso_U_13
_atom_site_aniso_U_23
Ni(1) 0.053(2) 0.031(2) 0.037(2) 0.000(2) 0.001(2) 0.001(1)
Ni(2) 0.030(3) 0.0304 0.038(2) 0.000(2) -0.0001 0.000(3)
Fe(1) 0.030(1) 0.032(2) 0.033(1) 0.003(1) 0.000(1) -0.003(1)
O(1) 0.20(3) 0.2043 0.12(2) 0.01(2) -0.0298 0.03(3)
O(2) 0.13(1) 0.14(1) 0.14(1) -0.02(1) 0.03(1) 0.02(1)
O(3) 0.17(2) 0.20(2) 0.13(1) 0.02(2) 0.01(1) -0.05(1)
O(4) 0.12(1) 0.11(1) 0.10(1) 0.02(1) -0.033(9) 0.007(9)
N(1) 0.039(9) 0.033(8) 0.044(8) 0.001(7) 0.007(7) -0.013(7)
N(2) 0.037(8) 0.021(7) 0.050(8) -0.012(7) 0.001(7) 0.002(7)
N(3) 0.036(8) 0.051(9) 0.038(7) 0.010(8) -0.003(7) 0.003(7)
N(4) 0.10(1) 0.035(9) 0.06(1) -0.007(9) -0.002(9) -0.007(8)
N(5) 0.09(1) 0.04(1) 0.05(1) -0.015(9) 0.022(9) -0.012(8)
N(6) 0.05(1) 0.05(1) 0.08(1) -0.006(8) -0.008(9) -0.004(8)
N(7) 0.07(1) 0.05(1) 0.05(1) 0.016(9) -0.002(9) -0.017(9)
N(8) 0.09(1) 0.05(1) 0.06(1) 0.01(1) 0.01(1) 0.010(9)
N(9) 0.033(9) 0.06(1) 0.10(1) -0.015(9) 0.025(9) -0.018(9)
N(10) 0.06(1) 0.035(9) 0.08(1) -0.002(9) 0.01(1) -0.013(9)
N(11) 0.08(1) 0.040(9) 0.044(8) -0.001(9) 0.001(9) 0.002(8)
N(12) 0.13(1) 0.06(1) 0.030(9) 0.02(1) -0.011(9) 0.000(9)
N(13) 0.05(1) 0.06(1) 0.09(1) -0.004(9) -0.01(1) -0.002(9)
N(14) 0.05(1) 0.042(9) 0.048(8) -0.009(7) -0.016(8) -0.011(8)
N(15) 0.028(8) 0.050(9) 0.038(8) 0.010(6) 0.010(7) 0.011(7)
N(16) 0.040(9) 0.07(1) 0.031(7) 0.008(8) 0.003(7) 0.004(7)
N(17) 0.037(9) 0.06(1) 0.033(8) -0.006(8) 0.009(7) 0.004(7)
N(18) 0.045(9) 0.037(8) 0.046(8) 0.004(8) 0.008(8) 0.016(7)

loop_
_atom_site_label
_atom_site_fract_x
_atom_site_fract_y
_atom_site_fract_z
_atom_site_U_iso_or_equiv
_atom_site_occupancy
_atom_site_refinement_flags
_atom_site_thermal_displace_type
_atom_site_calc_flag
_atom_site_calc_attached_atom
Ni(1) 0.1523(2) 0.9258(2) 0.06624(6) 0.0404(8) 1.000 . Uani d ?
Ni(2) 0.3490 1.3490 0.0000 0.0331(8) 0.500 ST Uani d ?
Fe(1) 0.2804(2) 0.9911(2) -0.04300(5) 0.0316(7) 1.000 . Uani d ?
O(1) 0.926(3) 0.9256 0.0000 0.176(8) 0.500 ST Uani d ?
O(2) 0.300(1) 0.845(1) 0.2637(3) 0.137(7) 1.000 . Uani d ?
O(3) 0.263(1) 0.007(1) 0.5287(3) 0.168(8) 1.000 . Uani d ?
O(4) 0.277(1) 0.951(1) 0.5984(3) 0.112(6) 1.000 . Uani d ?
N(1) 0.1784(8) 0.9194(9) 0.0187(2) 0.039(4) 1.000 . Uani d ?
N(2) 0.3413(9) 1.1991(8) -0.0133(2) 0.036(4) 1.000 . Uani d ?
N(3) 0.0706(9) 1.0859(9) -0.0610(2) 0.041(4) 1.000 . Uani d ?
N(4) 0.238(1) 0.7821(9) -0.0743(3) 0.063(5) 1.000 . Uani d ?
N(5) 0.371(1) 1.091(1) -0.1014(3) 0.062(5) 1.000 . Uani d ?
N(6) 0.493(1) 0.9006(9) -0.0247(3) 0.056(5) 1.000 . Uani d ?
N(7) 0.209(1) 0.772(1) 0.0723(3) 0.058(5) 1.000 . Uani d ?
N(8) 0.153(1) 0.689(1) 0.0613(3) 0.066(5) 1.000 . Uani d ?
N(9) -0.009(1) 0.762(1) 0.0560(3) 0.065(5) 1.000 . Uani d ?
N(10) 0.007(1) 0.861(1) 0.0650(3) 0.058(5) 1.000 . Uani d ?
N(11) 0.146(1) 0.936(1) 0.1160(3) 0.055(5) 1.000 . Uani d ?
N(12) 0.204(1) 1.005(1) 0.1321(3) 0.071(6) 1.000 . Uani d ?
N(13) 0.340(1) 1.033(1) 0.0954(3) 0.067(6) 1.000 . Uani d ?
N(14) 0.3027(9) 0.9819(9) 0.0705(3) 0.046(4) 1.000 . Uani d ?
N(15) 0.3947(8) 1.3142(9) 0.0459(2) 0.039(4) 1.000 . Uani d ?
N(16) 0.491(1) 1.276(1) 0.0541(3) 0.047(4) 1.000 . Uani d ?
N(17) 0.585(1) 1.3082(9) 0.0065(2) 0.044(4) 1.000 . Uani d ?
N(18) 0.5085(9) 1.3571(9) -0.0111(3) 0.043(4) 1.000 . Uani d ?
C(1) 0.217(1) 0.945(1) -0.0046(3) 0.032(4) 1.000 . Uiso d ?
C(2) 0.317(1) 1.122(1) -0.0223(3) 0.031(4) 1.000 . Uiso d ?
C(3) 0.147(1) 1.051(1) -0.0548(3) 0.029(4) 1.000 . Uiso d ?
C(4) 0.250(1) 0.862(1) -0.0631(3) 0.040(4) 1.000 . Uiso d ?
C(5) 0.336(1) 1.050(1) -0.0805(3) 0.044(4) 1.000 . Uiso d ?
C(6) 0.414(1) 0.935(1) -0.0314(3) 0.044(5) 1.000 . Uiso d ?
C(7) 0.281(1) 0.734(1) 0.0914(4) 0.073(6) 1.000 . Uiso d ?
C(8) 0.267(2) 0.628(2) 0.0931(4) 0.089(7) 1.000 . Uiso d ?
C(9) 0.189(2) 0.602(2) 0.0741(5) 0.085(7) 1.000 . Uiso d ?
C(10) 0.070(1) 0.703(1) 0.0395(4) 0.068(6) 1.000 . Uiso d ?
C(11) -0.108(2) 0.732(2) 0.0616(5) 0.093(7) 1.000 . Uiso d ?
C(12) -0.158(1) 0.813(2) 0.0760(4) 0.087(7) 1.000 . Uiso d ?
C(13) -0.084(2) 0.891(1) 0.0775(4) 0.084(7) 1.000 . Uiso d ?
C(14) 0.107(1) 0.873(1) 0.1369(4) 0.063(5) 1.000 . Uiso d ?
C(15) 0.143(1) 0.898(1) 0.1665(3) 0.058(5) 1.000 . Uiso d ?
C(16) 0.204(1) 0.980(1) 0.1635(4) 0.079(6) 1.000 . Uiso d ?
C(17) 0.264(2) 1.081(2) 0.1158(4) 0.079(6) 1.000 . Uiso d ?
C(18) 0.440(2) 1.033(2) 0.0963(4) 0.088(7) 1.000 . Uiso d ?
C(19) 0.483(2) 0.982(2) 0.0709(5) 0.106(8) 1.000 . Uiso d ?
C(20) 0.390(1) 0.952(1) 0.0560(4) 0.067(6) 1.000 . Uiso d ?
C(21) 0.356(1) 1.341(1) 0.0730(4) 0.057(5) 1.000 . Uiso d ?
C(22) 0.427(1) 1.328(1) 0.0978(3) 0.059(5) 1.000 . Uiso d ?
C(23) 0.508(1) 1.285(1) 0.0851(4) 0.072(6) 1.000 . Uiso d ?
C(24) 0.554(1) 1.234(1) 0.0294(4) 0.050(5) 1.000 . Uiso d ?
C(25) 0.676(1) 1.350(1) 0.0006(4) 0.059(5) 1.000 . Uiso d ?
C(26) 0.668(1) 1.423(1) -0.0207(4) 0.067(5) 1.000 . Uiso d ?
C(27) 0.560(1) 1.427(1) -0.0277(4) 0.059(5) 1.000 . Uiso d ?
H(7) 0.3332 0.7724 0.1019 0.087 1.000 . Uiso c ?
H(8) 0.3055 0.5810 0.1058 0.106 1.000 . Uiso c ?
H(9) 0.1646 0.5335 0.0703 0.102 1.000 . Uiso c ?
H(10b) 0.0931 0.7398 0.0217 0.081 1.000 . Uiso c ?
H(10a) 0.0427 0.6373 0.0331 0.081 1.000 . Uiso c ?
H(11) -0.1379 0.6665 0.0564 0.111 1.000 . Uiso c ?
H(12) -0.2272 0.8149 0.0834 0.105 1.000 . Uiso c ?
H(13) -0.0965 0.9573 0.0862 0.100 1.000 . Uiso c ?
H(14) 0.0606 0.8181 0.1325 0.076 1.000 . Uiso c ?
H(15) 0.1260 0.8628 0.1853 0.069 1.000 . Uiso c ?
H(16) 0.2412 1.0143 0.1796 0.094 1.000 . Uiso c ?
H(17b) 0.2192 1.1225 0.1036 0.095 1.000 . Uiso c ?
H(17a) 0.2996 1.1228 0.1305 0.095 1.000 . Uiso c ?
H(18) 0.4795 1.0644 0.1124 0.105 1.000 . Uiso c ?
H(19) 0.5529 0.9714 0.0652 0.127 1.000 . Uiso c ?
H(20) 0.3887 0.9125 0.0372 0.080 1.000 . Uiso c ?
H(21) 0.2878 1.3659 0.0758 0.069 1.000 . Uiso c ?
H(22) 0.4178 1.3466 0.1190 0.071 1.000 . Uiso c ?
H(23) 0.5691 1.2633 0.0957 0.087 1.000 . Uiso c ?
H(24b) 0.5160 1.1802 0.0193 0.060 1.000 . Uiso c ?
H(24a) 0.6153 1.2048 0.0383 0.060 1.000 . Uiso c ?
H(25) 0.7394 1.3298 0.0103 0.071 1.000 . Uiso c ?
H(26) 0.7215 1.4644 -0.0295 0.080 1.000 . Uiso c ?
H(27) 0.5286 1.4737 -0.0422 0.071 1.000 . Uiso c ?

loop_
_atom_type_symbol
_atom_type_oxidation_number
_atom_type_number_in_cell
_atom_type_scat_dispersion_real
_atom_type_scat_dispersion_imag
_atom_type_scat_source
C 0 216 0.018 0.009
;International Tables for Crystallography
(1992, Vol. C, Tables 4.2.6.8 and 6.1.1.1)
;
H 0 220 0.000 0.000
;International Tables for Crystallography
(1992, Vol. C, Table 6.1.1.2)
;
Fe 0 8 -1.134 3.197
;International Tables for Crystallography
(1992, Vol. C, Tables 4.2.6.8 and 6.1.1.1)
;
N 0 144 0.031 0.018
;International Tables for Crystallography
(1992, Vol. C, Tables 4.2.6.8 and 6.1.1.1)
;
Ni 0 12 -3.003 0.509
;International Tables for Crystallography
(1992, Vol. C, Tables 4.2.6.8 and 6.1.1.1)
;
O 0 28 0.049 0.032
;International Tables for Crystallography
(1992, Vol. C, Tables 4.2.6.8 and 6.1.1.1)
;

loop_
_geom_angle_atom_site_label_1
_geom_angle_atom_site_label_2
_geom_angle_atom_site_label_3
_geom_angle
_geom_angle_site_symmetry_1
_geom_angle_site_symmetry_2
_geom_angle_site_symmetry_3
_geom_angle_publ_flag
N(1) Ni(1) N(3) 89.8(4) . . 5_465 yes
N(1) Ni(1) N(7) 91.6(5) . . . yes
N(1) Ni(1) N(10) 96.2(5) . . . yes
N(1) Ni(1) N(11) 172.9(5) . . . yes
N(1) Ni(1) N(14) 87.1(5) . . . yes
N(3) Ni(1) N(7) 175.6(5) 5_465 . . yes
N(3) Ni(1) N(10) 89.2(5) 5_465 . . yes
N(3) Ni(1) N(11) 92.1(5) 5_465 . . yes
N(3) Ni(1) N(14) 94.7(5) 5_465 . . yes
N(7) Ni(1) N(10) 86.5(6) . . . yes
N(7) Ni(1) N(11) 87.1(5) . . . yes
N(7) Ni(1) N(14) 89.6(5) . . . yes
N(10) Ni(1) N(11) 90.8(5) . . . yes
N(10) Ni(1) N(14) 175.0(5) . . . yes
N(11) Ni(1) N(14) 85.9(5) . . . yes
N(2) Ni(2) N(2) 89.2(6) . . 5_465 yes
N(2) Ni(2) N(15) 94.3(4) . . . yes
N(2) Ni(2) N(15) 89.5(4) . . 5_465 yes
N(2) Ni(2) N(18) 91.8(4) . . . yes
N(2) Ni(2) N(18) 176.6(5) . . 5_465 yes
N(2) Ni(2) N(15) 89.5(4) 5_465 . . yes
N(2) Ni(2) N(15) 94.3(4) 5_465 . 5_465 yes
N(2) Ni(2) N(18) 176.6(5) 5_465 . . yes
N(2) Ni(2) N(18) 91.8(4) 5_465 . 5_465 yes
N(15) Ni(2) N(15) 174.7(6) . . 5_465 yes
N(15) Ni(2) N(18) 87.1(4) . . . yes
N(15) Ni(2) N(18) 89.0(4) . . 5_465 yes
N(15) Ni(2) N(18) 89.0(4) 5_465 . . yes
N(15) Ni(2) N(18) 87.1(4) 5_465 . 5_465 yes
N(18) Ni(2) N(18) 87.4(6) . . 5_465 yes
C(1) Fe(1) C(2) 88.9(5) . . . yes
C(1) Fe(1) C(3) 88.2(5) . . . yes
C(1) Fe(1) C(4) 91.7(6) . . . yes
C(1) Fe(1) C(5) 174.2(6) . . . yes
C(1) Fe(1) C(6) 92.3(6) . . . yes
C(2) Fe(1) C(3) 89.5(6) . . . yes
C(2) Fe(1) C(4) 177.9(6) . . . yes
C(2) Fe(1) C(5) 87.1(6) . . . yes
C(2) Fe(1) C(6) 89.3(6) . . . yes
C(3) Fe(1) C(4) 92.5(6) . . . yes
C(3) Fe(1) C(5) 87.5(6) . . . yes
C(3) Fe(1) C(6) 178.7(6) . . . yes
C(4) Fe(1) C(5) 92.5(6) . . . yes
C(4) Fe(1) C(6) 88.6(6) . . . yes
C(5) Fe(1) C(6) 91.9(6) . . . yes
Ni(1) N(1) C(1) 155(1) . . . yes
Ni(2) N(2) C(2) 166(1) . . . yes
Ni(1) N(3) C(3) 172(1) 5_465 . . yes
Ni(1) N(7) N(8) 120(1) . . . yes
Ni(1) N(7) C(7) 131(1) . . . yes
N(8) N(7) C(7) 107(2) . . . yes
N(7) N(8) C(9) 109(2) . . . yes
N(7) N(8) C(10) 121(2) . . . yes
C(9) N(8) C(10) 130(2) . . . yes
N(10) N(9) C(10) 122(1) . . . yes
N(10) N(9) C(11) 111(2) . . . yes
C(10) N(9) C(11) 127(2) . . . yes
Ni(1) N(10) N(9) 122(1) . . . yes
Ni(1) N(10) C(13) 132(1) . . . yes
N(9) N(10) C(13) 105(2) . . . yes
Ni(1) N(11) N(12) 122(1) . . . yes
Ni(1) N(11) C(14) 132(1) . . . yes
N(12) N(11) C(14) 105(1) . . . yes
N(11) N(12) C(16) 110(2) . . . yes
N(11) N(12) C(17) 120(1) . . . yes
C(16) N(12) C(17) 130(2) . . . yes
N(14) N(13) C(17) 116(2) . . . yes
N(14) N(13) C(18) 113(2) . . . yes
C(17) N(13) C(18) 131(2) . . . yes
Ni(1) N(14) N(13) 125(1) . . . yes
Ni(1) N(14) C(20) 130(1) . . . yes
N(13) N(14) C(20) 102(1) . . . yes
Ni(2) N(15) N(16) 124.5(8) . . . yes
Ni(2) N(15) C(21) 132(1) . . . yes
N(16) N(15) C(21) 102(1) . . . yes
N(15) N(16) C(23) 112(1) . . . yes
N(15) N(16) C(24) 117(1) . . . yes
C(23) N(16) C(24) 131(2) . . . yes
N(18) N(17) C(24) 119(1) . . . yes
N(18) N(17) C(25) 110(1) . . . yes
C(24) N(17) C(25) 130(2) . . . yes
Ni(2) N(18) N(17) 122.7(9) . . . yes
Ni(2) N(18) C(27) 130(1) . . . yes
N(17) N(18) C(27) 105(1) . . . yes
Fe(1) C(1) N(1) 178(1) . . . yes
Fe(1) C(2) N(2) 173(1) . . . yes
Fe(1) C(3) N(3) 179(1) . . . yes
Fe(1) C(4) N(4) 175(1) . . . yes
Fe(1) C(5) N(5) 175(1) . . . yes
Fe(1) C(6) N(6) 179(2) . . . yes
N(7) C(7) C(8) 108(2) . . . yes
N(7) C(7) H(7) 126.1 . . . no
C(8) C(7) H(7) 126.1 . . . no
C(7) C(8) C(9) 108(2) . . . yes
C(7) C(8) H(8) 125.9 . . . no
C(9) C(8) H(8) 125.9 . . . no
N(8) C(9) C(8) 108(2) . . . yes
N(8) C(9) H(9) 126.0 . . . no
C(8) C(9) H(9) 126.0 . . . no
N(8) C(10) N(9) 105(1) . . . yes
N(8) C(10) H(10b) 110.5 . . . no
N(8) C(10) H(10a) 110.5 . . . no
N(9) C(10) H(10b) 110.5 . . . no
N(9) C(10) H(10a) 110.5 . . . no
H(10b) C(10) H(10a) 109.5 . . . no
N(9) C(11) C(12) 108(2) . . . yes
N(9) C(11) H(11) 126.2 . . . no
C(12) C(11) H(11) 126.2 . . . no
C(11) C(12) C(13) 105(2) . . . yes
C(11) C(12) H(12) 127.7 . . . no
C(13) C(12) H(12) 127.7 . . . no
N(10) C(13) C(12) 112(2) . . . yes
N(10) C(13) H(13) 124.0 . . . no
C(12) C(13) H(13) 124.1 . . . no
N(11) C(14) C(15) 111(2) . . . yes
N(11) C(14) H(14) 124.3 . . . no
C(15) C(14) H(14) 124.3 . . . no
C(14) C(15) C(16) 107(2) . . . yes
C(14) C(15) H(15) 126.6 . . . no
C(16) C(15) H(15) 126.5 . . . no
N(12) C(16) C(15) 106(2) . . . yes
N(12) C(16) H(16) 126.8 . . . no
C(15) C(16) H(16) 126.8 . . . no
N(12) C(17) N(13) 112(2) . . . yes
N(12) C(17) H(17b) 108.8 . . . no
N(12) C(17) H(17a) 108.8 . . . no
N(13) C(17) H(17b) 108.8 . . . no
N(13) C(17) H(17a) 108.8 . . . no
H(17b) C(17) H(17a) 109.5 . . . no
N(13) C(18) C(19) 112(2) . . . yes
N(13) C(18) H(18) 124.1 . . . no
C(19) C(18) H(18) 124.1 . . . no
C(18) C(19) C(20) 99(2) . . . yes
C(18) C(19) H(19) 130.6 . . . no
C(20) C(19) H(19) 130.6 . . . no
N(14) C(20) C(19) 115(2) . . . yes
N(14) C(20) H(20) 122.7 . . . no
C(19) C(20) H(20) 122.7 . . . no
N(15) C(21) C(22) 113(2) . . . yes
N(15) C(21) H(21) 123.3 . . . no
C(22) C(21) H(21) 123.3 . . . no
C(21) C(22) C(23) 105(1) . . . yes
C(21) C(22) H(22) 127.7 . . . no
C(23) C(22) H(22) 127.7 . . . no
N(16) C(23) C(22) 108(2) . . . yes
N(16) C(23) H(23) 125.8 . . . no
C(22) C(23) H(23) 125.8 . . . no
N(16) C(24) N(17) 114(1) . . . yes
N(16) C(24) H(24b) 108.4 . . . no
N(16) C(24) H(24a) 108.4 . . . no
N(17) C(24) H(24b) 108.4 . . . no
N(17) C(24) H(24a) 108.4 . . . no
H(24b) C(24) H(24a) 109.5 . . . no
N(17) C(25) C(26) 110(2) . . . yes
N(17) C(25) H(25) 124.8 . . . no
C(26) C(25) H(25) 124.8 . . . no
C(25) C(26) C(27) 105(2) . . . yes
C(25) C(26) H(26) 127.7 . . . no
C(27) C(26) H(26) 127.7 . . . no
N(18) C(27) C(26) 110(2) . . . yes
N(18) C(27) H(27) 124.8 . . . no
C(26) C(27) H(27) 124.8 . . . no

loop_
_geom_bond_atom_site_label_1
_geom_bond_atom_site_label_2
_geom_bond_distance
_geom_bond_site_symmetry_1
_geom_bond_site_symmetry_2
_geom_bond_publ_flag
Ni(1) N(1) 2.07(1) . . yes
Ni(1) N(3) 2.07(1) . 5_465 yes
Ni(1) N(7) 2.13(1) . . yes
Ni(1) N(10) 2.06(1) . . yes
Ni(1) N(11) 2.14(1) . . yes
Ni(1) N(14) 2.08(1) . . yes
Ni(2) N(2) 2.02(1) . . yes
Ni(2) N(2) 2.02(1) . 5_465 yes
Ni(2) N(15) 2.10(1) . . yes
Ni(2) N(15) 2.10(1) . 5_465 yes
Ni(2) N(18) 2.11(1) . . yes
Ni(2) N(18) 2.11(1) . 5_465 yes
Fe(1) C(1) 1.94(1) . . yes
Fe(1) C(2) 1.96(1) . . yes
Fe(1) C(3) 1.96(1) . . yes
Fe(1) C(4) 1.91(1) . . yes
Fe(1) C(5) 1.92(1) . . yes
Fe(1) C(6) 1.93(2) . . yes
N(1) C(1) 1.16(1) . . yes
N(2) C(2) 1.12(1) . . yes
N(3) C(3) 1.11(2) . . yes
N(4) C(4) 1.15(2) . . yes
N(5) C(5) 1.13(2) . . yes
N(6) C(6) 1.15(2) . . yes
N(7) N(8) 1.38(2) . . yes
N(7) C(7) 1.33(2) . . yes
N(8) C(9) 1.33(2) . . yes
N(8) C(10) 1.43(2) . . yes
N(9) N(10) 1.35(2) . . yes
N(9) C(10) 1.45(2) . . yes
N(9) C(11) 1.36(2) . . yes
N(10) C(13) 1.34(2) . . yes
N(11) N(12) 1.36(2) . . yes
N(11) C(14) 1.31(2) . . yes
N(12) C(16) 1.38(2) . . yes
N(12) C(17) 1.43(2) . . yes
N(13) N(14) 1.35(1) . . yes
N(13) C(17) 1.45(2) . . yes
N(13) C(18) 1.28(2) . . yes
N(14) C(20) 1.34(2) . . yes
N(15) N(16) 1.38(1) . . yes
N(15) C(21) 1.31(2) . . yes
N(16) C(23) 1.35(2) . . yes
N(16) C(24) 1.45(2) . . yes
N(17) N(18) 1.39(1) . . yes
N(17) C(24) 1.43(2) . . yes
N(17) C(25) 1.32(2) . . yes
N(18) C(27) 1.33(2) . . yes
C(7) C(8) 1.38(2) . . yes
C(7) H(7) 0.95 . . no
C(8) C(9) 1.33(2) . . yes
C(8) H(8) 0.95 . . no
C(9) H(9) 0.95 . . no
C(10) H(10b) 0.95 . . no
C(10) H(10a) 0.95 . . no
C(11) C(12) 1.37(2) . . yes
C(11) H(11) 0.95 . . no
C(12) C(13) 1.38(2) . . yes
C(12) H(12) 0.95 . . no
C(13) H(13) 0.95 . . no
C(14) C(15) 1.38(2) . . yes
C(14) H(14) 0.95 . . no
C(15) C(16) 1.33(2) . . yes
C(15) H(15) 0.95 . . no
C(16) H(16) 0.95 . . no
C(17) H(17b) 0.95 . . no
C(17) H(17a) 0.95 . . no
C(18) C(19) 1.39(2) . . yes
C(18) H(18) 0.95 . . no
C(19) C(20) 1.41(2) . . yes
C(19) H(19) 0.95 . . no
C(20) H(20) 0.95 . . no
C(21) C(22) 1.41(2) . . yes
C(21) H(21) 0.95 . . no
C(22) C(23) 1.30(2) . . yes
C(22) H(22) 0.95 . . no
C(23) H(23) 0.95 . . no
C(24) H(24b) 0.95 . . no
C(24) H(24a) 0.95 . . no
C(25) C(26) 1.32(2) . . yes
C(25) H(25) 0.95 . . no
C(26) C(27) 1.43(2) . . yes
C(26) H(26) 0.95 . . no
C(27) H(27) 0.95 . . no

loop_
_geom_contact_atom_site_label_1
_geom_contact_atom_site_label_2
_geom_contact_distance
_geom_contact_site_symmetry_1
_geom_contact_site_symmetry_2
_geom_contact_publ_flag
O(1) O(3) 2.85(3) . 2_664 no
O(1) O(3) 2.85(2) . 6_665 no
O(1) N(10) 3.09(2) . 1_655 no
O(1) N(10) 3.09(2) . 5_565 no
O(1) N(9) 3.31(2) . 1_655 no
O(1) N(9) 3.31(3) . 5_565 no
O(1) N(1) 3.36(3) . 1_655 no
O(1) N(1) 3.36(1) . 5_565 no
O(1) C(13) 3.36(2) . 1_655 no
O(1) C(13) 3.36(2) . 5_565 no
O(2) O(3) 2.78(2) . 3_554 no
O(2) O(2) 2.90(3) . 6_665 no
O(2) N(6) 2.96(2) . 4_465 no
O(2) C(26) 3.45(2) . 8_475 no
O(2) C(11) 3.58(2) . 8_565 no
O(3) O(4) 3.08(2) . 1_545 no
O(3) C(10) 3.12(2) . 6_655 no
O(3) C(12) 3.37(2) . 2_565 no
O(3) C(13) 3.38(2) . 2_565 no
O(4) N(4) 2.76(2) . 6_665 no
O(4) N(5) 2.94(2) . 3_655 no
O(4) C(13) 3.33(2) . 2_575 no
O(4) C(19) 3.43(3) . 2_675 no
O(4) C(8) 3.43(2) . 7 no
O(4) C(4) 3.49(2) . 6_665 no
O(4) C(12) 3.54(2) . 2_575 no
N(4) C(17) 3.48(2) . 3_654 no
N(4) C(24) 3.51(2) . 5_455 no
N(5) C(18) 3.22(2) . 3_654 no
N(5) C(9) 3.44(2) . 5_565 no
N(5) C(23) 3.55(2) . 3_654 no
N(6) C(11) 3.46(2) . 5_565 no
N(6) C(10) 3.53(2) . 5_565 no
N(6) C(25) 3.58(2) . 5_455 no
C(8) C(27) 3.60(2) . 5_455 no

loop_
_geom_torsion_atom_site_label_1
_geom_torsion_atom_site_label_2
_geom_torsion_atom_site_label_3
_geom_torsion_atom_site_label_4
_geom_torsion_site_symmetry_1
_geom_torsion_site_symmetry_2
_geom_torsion_site_symmetry_3
_geom_torsion_site_symmetry_4
_geom_torsion
_geom_torsion_publ_flag
Ni(1) N(1) C(1) Fe(1) . . . . -42.3(4) no
Ni(1) N(3) C(3) Fe(1) . 5_465 5_465 5_465 -25.3(8) no
Ni(1) N(7) N(8) C(9) . . . . -165(1) no
Ni(1) N(7) N(8) C(10) . . . . 15(2) no
Ni(1) N(7) C(7) C(8) . . . . 162(1) no
Ni(1) N(10) N(9) C(10) . . . . -16(2) no
Ni(1) N(10) N(9) C(11) . . . . 171(1) no
Ni(1) N(10) C(13) C(12) . . . . -168(1) no
Ni(1) N(11) N(12) C(16) . . . . -166(1) no
Ni(1) N(11) N(12) C(17) . . . . 6(2) no
Ni(1) N(11) C(14) C(15) . . . . 165(1) no
Ni(1) N(14) N(13) C(17) . . . . -21(2) no
Ni(1) N(14) N(13) C(18) . . . . 161(1) no
Ni(1) N(14) C(20) C(19) . . . . -161(1) no
Ni(2) N(2) C(2) Fe(1) . . . . 88.0(1) no
Ni(2) N(2) C(2) Fe(1) . 5_465 5_465 5_465 88.0(1) no
Ni(2) N(15) N(16) C(23) . . . . 165(1) no
Ni(2) N(15) N(16) C(24) . . . . -16(2) no
Ni(2) N(15) C(21) C(22) . . . . -161(1) no
Ni(2) N(15) N(16) C(23) . 5_465 5_465 5_465 165(1) no
Ni(2) N(15) N(16) C(24) . 5_465 5_465 5_465 -16(2) no
Ni(2) N(15) C(21) C(22) . 5_465 5_465 5_465 -161(1) no
Ni(2) N(18) N(17) C(24) . . . . 12(2) no
Ni(2) N(18) N(17) C(25) . . . . -161(1) no
Ni(2) N(18) C(27) C(26) . . . . 160(1) no
Ni(2) N(18) N(17) C(24) . 5_465 5_465 5_465 12(2) no
Ni(2) N(18) N(17) C(25) . 5_465 5_465 5_465 -161(1) no
Ni(2) N(18) C(27) C(26) . 5_465 5_465 5_465 160(1) no
N(1) Ni(1) N(3) C(3) . . 5_465 5_465 8(9) no
N(1) Ni(1) N(7) N(8) . . . . -70(1) no
N(1) Ni(1) N(7) C(7) . . . . 128(2) no
N(1) Ni(1) N(10) N(9) . . . . 65(1) no
N(1) Ni(1) N(10) C(13) . . . . -130(2) no
N(1) Ni(1) N(11) N(12) . . . . 38(5) no
N(1) Ni(1) N(11) C(14) . . . . -128(4) no
N(1) Ni(1) N(14) N(13) . . . . 162(1) no
N(1) Ni(1) N(14) C(20) . . . . -42(2) no
N(1) C(1) Fe(1) C(2) . . . . 23.3(4) no
N(1) C(1) Fe(1) C(3) . . . . -66.3(4) no
N(1) C(1) Fe(1) C(4) . . . . -158.7(4) no
N(1) C(1) Fe(1) C(5) . . . . -23.5(4) no
N(1) C(1) Fe(1) C(6) . . . . 112.6(4) no
N(2) Ni(2) N(2) C(2) . . 5_465 5_465 35(5) no
N(2) Ni(2) N(15) N(16) . . . . 71(1) no
N(2) Ni(2) N(15) C(21) . . . . -126(2) no
N(2) Ni(2) N(15) N(16) . . 5_465 5_465 160(1) no
N(2) Ni(2) N(15) C(21) . . 5_465 5_465 -37(2) no
N(2) Ni(2) N(18) N(17) . . . . -72(1) no
N(2) Ni(2) N(18) C(27) . . . . 131(1) no
N(2) Ni(2) N(18) N(17) . . 5_465 5_465 35(8) no
N(2) Ni(2) N(18) C(27) . . 5_465 5_465 -123(8) no
N(2) C(2) Fe(1) C(1) . . . . -172.6(1) no
N(2) C(2) Fe(1) C(3) . . . . -84.3(1) no
N(2) C(2) Fe(1) C(4) . . . . 81.3(2) no
N(2) C(2) Fe(1) C(5) . . . . 3.2(1) no
N(2) C(2) Fe(1) C(6) . . . . 95.1(1) no
N(3) Ni(1) N(1) C(1) . 5_465 5_465 5_465 67(3) no
N(3) Ni(1) N(7) N(8) . 5_465 5_465 5_465 38(7) no
N(3) Ni(1) N(7) C(7) . 5_465 5_465 5_465 -125(6) no
N(3) Ni(1) N(10) N(9) . 5_465 5_465 5_465 155(1) no
N(3) Ni(1) N(10) C(13) . 5_465 5_465 5_465 -40(2) no
N(3) Ni(1) N(11) N(12) . 5_465 5_465 5_465 -67(1) no
N(3) Ni(1) N(11) C(14) . 5_465 5_465 5_465 127(2) no
N(3) Ni(1) N(14) N(13) . 5_465 5_465 5_465 72(1) no
N(3) Ni(1) N(14) C(20) . 5_465 5_465 5_465 -131(1) no
N(3) C(3) Fe(1) C(1) . . . . 52.4(7) no
N(3) C(3) Fe(1) C(2) . . . . -36.5(7) no
N(3) C(3) Fe(1) C(4) . . . . 144.0(7) no
N(3) C(3) Fe(1) C(5) . . . . -123.6(7) no
N(3) C(3) Fe(1) C(6) . . . . -63.1(8) no
N(4) C(4) Fe(1) C(1) . . . . -85.4(2) no
N(4) C(4) Fe(1) C(2) . . . . 20.6(3) no
N(4) C(4) Fe(1) C(3) . . . . -173.7(2) no
N(4) C(4) Fe(1) C(5) . . . . 98.7(2) no
N(4) C(4) Fe(1) C(6) . . . . 6.9(2) no
N(5) C(5) Fe(1) C(1) . . . . 51.6(2) no
N(5) C(5) Fe(1) C(2) . . . . 4.7(2) no
N(5) C(5) Fe(1) C(3) . . . . 94.4(2) no
N(5) C(5) Fe(1) C(4) . . . . -173.2(2) no
N(5) C(5) Fe(1) C(6) . . . . -84.5(2) no
N(6) C(6) Fe(1) C(1) . . . . 99.9352 no
N(6) C(6) Fe(1) C(2) . . . . -171.1807 no
N(6) C(6) Fe(1) C(3) . . . . -144.6(9) no
N(6) C(6) Fe(1) C(4) . . . . 8.3180 no
N(6) C(6) Fe(1) C(5) . . . . -84.1007 no
N(7) Ni(1) N(1) C(1) . . . . -117(3) no
N(7) Ni(1) N(3) C(3) . . 5_465 5_465 -100.0(1) no
N(7) Ni(1) N(10) N(9) . . . . -26(1) no
N(7) Ni(1) N(10) C(13) . . . . 139(2) no
N(7) Ni(1) N(11) N(12) . . . . 117(1) no
N(7) Ni(1) N(11) C(14) . . . . -49(2) no
N(7) Ni(1) N(14) N(13) . . . . -107(1) no
N(7) Ni(1) N(14) C(20) . . . . 50(2) no
N(7) N(8) C(9) C(8) . . . . 1(2) no
N(7) N(8) C(10) N(9) . . . . -65(2) no
N(7) C(7) C(8) C(9) . . . . 3(3) no
N(8) N(7) Ni(1) N(10) . . . . 26(1) no
N(8) N(7) Ni(1) N(11) . . . . 117(1) no
N(8) N(7) Ni(1) N(14) . . . . -157(1) no
N(8) N(7) C(7) C(8) . . . . -2(2) no
N(8) C(9) C(8) C(7) . . . . -2(3) no
N(8) C(10) N(9) N(10) . . . . 67(2) no
N(8) C(10) N(9) C(11) . . . . -121(2) no
N(9) N(10) Ni(1) N(11) . . . . -113(1) no
N(9) N(10) Ni(1) N(14) . . . . -65(7) no
N(9) N(10) C(13) C(12) . . . . -1(2) no
N(9) C(10) N(8) C(9) . . . . 115(2) no
N(9) C(11) C(12) C(13) . . . . 2(3) no
N(10) Ni(1) N(1) C(1) . . . . 156(3) no
N(10) Ni(1) N(3) C(3) . . 5_465 5_465 -89(9) no
N(10) Ni(1) N(7) C(7) . . . . -136(2) no
N(10) Ni(1) N(11) N(12) . . . . -156(1) no
N(10) Ni(1) N(11) C(14) . . . . 38(2) no
N(10) Ni(1) N(14) N(13) . . . . -68(7) no
N(10) Ni(1) N(14) C(20) . . . . 89(6) no
N(10) N(9) C(11) C(12) . . . . -3(2) no
N(10) C(13) C(12) C(11) . . . . -1(3) no
N(11) Ni(1) N(1) C(1) . . . . -38(6) no
N(11) Ni(1) N(3) C(3) . . 5_465 5_465 -179(9) no
N(11) Ni(1) N(7) C(7) . . . . -45(2) no
N(11) Ni(1) N(10) C(13) . . . . 52(2) no
N(11) Ni(1) N(14) N(13) . . . . -20(1) no
N(11) Ni(1) N(14) C(20) . . . . 137(2) no
N(11) N(12) C(16) C(15) . . . . -3(2) no
N(11) N(12) C(17) N(13) . . . . -60(2) no
N(11) C(14) C(15) C(16) . . . . 1(2) no
N(12) N(11) Ni(1) N(14) . . . . 27(1) no
N(12) N(11) C(14) C(15) . . . . -3(2) no
N(12) C(16) C(15) C(14) . . . . 1(2) no
N(12) C(17) N(13) N(14) . . . . 69(2) no
N(12) C(17) N(13) C(18) . . . . -114(2) no
N(13) N(14) C(20) C(19) . . . . 0(2) no
N(13) C(17) N(12) C(16) . . . . 110(2) no
N(13) C(18) C(19) C(20) . . . . -1(2) no
N(14) Ni(1) N(1) C(1) . . . . -28(3) no
N(14) Ni(1) N(3) C(3) . . 5_465 5_465 95(9) no
N(14) Ni(1) N(7) C(7) . . . . 41(2) no
N(14) Ni(1) N(10) C(13) . . . . 100(6) no
N(14) Ni(1) N(11) C(14) . . . . -138(2) no
N(14) N(13) C(18) C(19) . . . . 1(3) no
N(14) C(20) C(19) C(18) . . . . 1(2) no
N(15) Ni(2) N(2) C(2) . . . . 124(5) no
N(15) Ni(2) N(2) C(2) . . 5_465 5_465 -59(5) no
N(15) Ni(2) N(15) N(16) . . 5_465 5_465 -64(1) no
N(15) Ni(2) N(15) C(21) . . 5_465 5_465 99(2) no
N(15) Ni(2) N(18) N(17) . . . . 22(1) no
N(15) Ni(2) N(18) C(27) . . . . -135(1) no
N(15) Ni(2) N(18) N(17) . . 5_465 5_465 -161(1) no
N(15) Ni(2) N(18) C(27) . . 5_465 5_465 42(1) no
N(15) N(16) C(23) C(22) . . . . -1(2) no
N(15) N(16) C(24) N(17) . . . . 65(2) no
N(15) C(21) C(22) C(23) . . . . -5(2) no
N(16) N(15) Ni(2) N(18) . . . . -20(1) no
N(16) N(15) Ni(2) N(18) . . . 5_465 -108(1) no
N(16) N(15) C(21) C(22) . . . . 4(2) no
N(16) C(23) C(22) C(21) . . . . 3(2) no
N(16) C(24) N(17) N(18) . . . . -63(2) no
N(16) C(24) N(17) C(25) . . . . 109(2) no
N(17) N(18) Ni(2) N(18) . . . 5_465 112(1) no
N(17) N(18) C(27) C(26) . . . . 0(2) no
N(17) C(24) N(16) C(23) . . . . -117(2) no
N(17) C(25) C(26) C(27) . . . . 1(2) no
N(18) Ni(2) N(2) C(2) . . . . -148(5) no
N(18) Ni(2) N(2) C(2) . . 5_465 5_465 -72(10) no
N(18) Ni(2) N(15) C(21) . . . . 143(2) no
N(18) Ni(2) N(15) C(21) . . 5_465 5_465 55(2) no
N(18) Ni(2) N(18) C(27) . . 5_465 5_465 -46(1) no
N(18) N(17) C(25) C(26) . . . . -1(2) no
N(18) C(27) C(26) C(25) . . . . -1(2) no
C(7) N(7) N(8) C(9) . . . . 1(2) no
C(7) N(7) N(8) C(10) . . . . -179(2) no
C(8) C(9) N(8) C(10) . . . . -180(2) no
C(10) N(9) N(10) C(13) . . . . 176(2) no
C(10) N(9) C(11) C(12) . . . . -176(2) no
C(11) N(9) N(10) C(13) . . . . 2(2) no
C(14) N(11) N(12) C(16) . . . . 3(2) no
C(14) N(11) N(12) C(17) . . . . 175(2) no
C(15) C(16) N(12) C(17) . . . . -173(2) no
C(17) N(13) N(14) C(20) . . . . 177(2) no
C(17) N(13) C(18) C(19) . . . . -176(2) no
C(18) N(13) N(14) C(20) . . . . 0(2) no
C(21) N(15) N(16) C(23) . . . . -2(2) no
C(21) N(15) N(16) C(24) . . . . 176(1) no
C(22) C(23) N(16) C(24) . . . . -179(2) no
C(24) N(17) N(18) C(27) . . . . 174(1) no
C(24) N(17) C(25) C(26) . . . . -174(2) no
C(25) N(17) N(18) C(27) . . . . 1(2) no
